data_4122892
loop_
_publ_author_name
'Zhang, Cheng'
'Zang, Yaping'
'Gann, Eliot'
'McNeill, Christopher R.'
'Zhu, Xiaozhang'
'Di, Chong-An'
'Zhu, Daoben'

_publ_section_title
;
 Two-Dimensional \p-Expanded Quinoidal Terthiophenes Terminated with
 Dicyanomethylenes as n-Type Semiconductors for High-Performance Organic
 Thin-Film Transistors.
;
_journal_name_full 'Journal of the American Chemical Society'
_journal_page_first 141106072905001
_journal_paper_doi 10.1021/ja510003y
_journal_year 2014
_chemical_formula_moiety 'C44.50 H44 Cl N5 O2 S5'
_chemical_formula_sum 'C44.5 H44 Cl N5 O2 S5'
_chemical_formula_weight 876.60
_chemical_name_systematic
; 
 ? 
;
_space_group_IT_number 15
_symmetry_cell_setting monoclinic
_symmetry_space_group_name_Hall '-C 2yc'
_symmetry_space_group_name_H-M 'C 1 2/c 1'
_atom_sites_solution_hydrogens geom
_atom_sites_solution_primary direct
_atom_sites_solution_secondary difmap
_audit_creation_method SHELXL-97
_cell_angle_alpha 90.00
_cell_angle_beta 109.57(3)
_cell_angle_gamma 90.00
_cell_formula_units_Z 4
_cell_length_a 13.212(3)
_cell_length_b 37.811(8)
_cell_length_c 10.198(2)
_cell_measurement_reflns_used 5206
_cell_measurement_temperature 113(2)
_cell_measurement_theta_max 27.09
_cell_measurement_theta_min 1.72
_cell_volume 4800(2)
_computing_cell_refinement CrystalClear
_computing_data_collection 'CrystalClear (Rigaku Inc., 2008)'
_computing_data_reduction CrystalClear
_computing_molecular_graphics 'CrystalStructure 4.0'
_computing_publication_material 'CrystalStructure 4.0 (Rigaku, 2009)'
_computing_structure_refinement 'SHELXL-97 (Sheldrick, 2008)'
_computing_structure_solution 'SHELXS-97 (Sheldrick, 2008)'
_diffrn_ambient_temperature 113(2)
_diffrn_detector_area_resol_mean 7.314
_diffrn_measured_fraction_theta_full 0.996
_diffrn_measured_fraction_theta_max 0.996
_diffrn_measurement_device_type 'Rigaku Saturn70 CCD'
_diffrn_measurement_method \w
_diffrn_radiation_monochromator multilayer
_diffrn_radiation_source 'rotating anode'
_diffrn_radiation_type MoK\a
_diffrn_radiation_wavelength 0.71073
_diffrn_reflns_av_R_equivalents 0.0683
_diffrn_reflns_av_sigmaI/netI 0.0495
_diffrn_reflns_limit_h_max 15
_diffrn_reflns_limit_h_min -15
_diffrn_reflns_limit_k_max 44
_diffrn_reflns_limit_k_min -44
_diffrn_reflns_limit_l_max 12
_diffrn_reflns_limit_l_min -12
_diffrn_reflns_number 22428
_diffrn_reflns_theta_full 25.00
_diffrn_reflns_theta_max 25.00
_diffrn_reflns_theta_min 1.72
_diffrn_standards_decay_% 0
_diffrn_standards_interval_count 0
_diffrn_standards_number 0
_exptl_absorpt_coefficient_mu 0.337
_exptl_absorpt_correction_T_max 0.9867
_exptl_absorpt_correction_T_min 0.9176
_exptl_absorpt_correction_type multi-scan
_exptl_absorpt_process_details 'Jacobson, R. (1998) Private communication'
_exptl_crystal_colour colorless
_exptl_crystal_density_diffrn 1.213
_exptl_crystal_density_method 'not measured'
_exptl_crystal_description prism
_exptl_crystal_F_000 1836
_exptl_crystal_size_max 0.26
_exptl_crystal_size_mid 0.24
_exptl_crystal_size_min 0.04
_refine_diff_density_max 1.061
_refine_diff_density_min -0.717
_refine_diff_density_rms 0.160
_refine_ls_extinction_coef 0.017(5)
_refine_ls_extinction_expression Fc^*^=kFc[1+0.001xFc^2^\l^3^/sin(2\q)]^-1/4^
_refine_ls_extinction_method SHELXL
_refine_ls_goodness_of_fit_ref 1.808
_refine_ls_hydrogen_treatment constr
_refine_ls_matrix_type full
_refine_ls_number_parameters 246
_refine_ls_number_reflns 4224
_refine_ls_number_restraints 38
_refine_ls_restrained_S_all 1.816
_refine_ls_R_factor_all 0.1704
_refine_ls_R_factor_gt 0.1514
_refine_ls_shift/su_max 0.000
_refine_ls_shift/su_mean 0.000
_refine_ls_structure_factor_coef Fsqd
_refine_ls_weighting_details 'calc w=1/[\s^2^(Fo^2^)+(0.2000P)^2^+0.0000P] where P=(Fo^2^+2Fc^2^)/3'
_refine_ls_weighting_scheme calc
_refine_ls_wR_factor_gt 0.4288
_refine_ls_wR_factor_ref 0.4522
_reflns_number_gt 3113
_reflns_number_total 4224
_reflns_threshold_expression >2sigma(I)
_cod_data_source_file ja510003y_si_002.cif
_cod_data_source_block shelxl
_cod_original_cell_volume 4800.2(16)
_cod_original_formula_sum 'C44.50 H44 Cl N5 O2 S5'
_cod_database_code 4122892

loop_
_symmetry_equiv_pos_as_xyz
'x, y, z'
'-x, y, -z+1/2'
'x+1/2, y+1/2, z'
'-x+1/2, y+1/2, -z+1/2'
'-x, -y, -z'
'x, -y, z-1/2'
'-x+1/2, -y+1/2, -z'
'x+1/2, -y+1/2, z-1/2'

loop_
_atom_site_label
_atom_site_type_symbol
_atom_site_fract_x
_atom_site_fract_y
_atom_site_fract_z
_atom_site_U_iso_or_equiv
_atom_site_adp_type
_atom_site_occupancy
_atom_site_symmetry_multiplicity
_atom_site_calc_flag
_atom_site_refinement_flags
_atom_site_disorder_assembly
_atom_site_disorder_group
S1 S 0.89768(12) 0.78338(4) 1.07093(16) 0.0560(7) Uani 1 1 d . . .
O1 O 0.9305(4) 0.84436(13) 0.9286(5) 0.0781(16) Uani 1 1 d . . .
N1 N 0.7717(5) 0.7096(2) 1.4156(7) 0.0834(19) Uani 1 1 d . . .
C1 C 0.8629(4) 0.75065(19) 1.1688(6) 0.0593(17) Uani 1 1 d . . .
S2 S 0.85241(16) 0.67483(6) 1.1668(2) 0.0823(9) Uani 1 1 d . A .
N2 N 0.8175(6) 0.8247(3) 1.3374(8) 0.099(3) Uani 1 1 d . . .
C2 C 0.8768(5) 0.71651(18) 1.1199(7) 0.0631(18) Uani 1 1 d . . .
S3 S 1.0000 0.73004(6) 0.7500 0.0633(9) Uani 1 2 d S . .
N3 N 1.0000 0.85390(18) 0.7500 0.069(2) Uani 1 2 d SD . .
C3 C 0.9115(5) 0.71679(17) 1.0037(6) 0.0593(17) Uani 1 1 d . . .
C4 C 0.9289(5) 0.75190(17) 0.9622(6) 0.0544(15) Uani 1 1 d . . .
C5 C 0.9251(7) 0.6804(2) 0.9529(7) 0.080(2) Uani 1 1 d . A .
C6 C 0.8910(8) 0.6560(2) 1.0334(9) 0.094(3) Uani 1 1 d D . .
C7 C 0.8271(5) 0.7597(2) 1.2763(7) 0.0686(19) Uani 1 1 d . . .
C8 C 0.7955(5) 0.7333(2) 1.3560(8) 0.0697(19) Uani 1 1 d . . .
C9 C 0.8201(6) 0.7955(3) 1.3130(8) 0.073(2) Uani 1 1 d . . .
C10 C 0.9660(5) 0.76162(16) 0.8536(6) 0.0543(16) Uani 1 1 d . . .
C11 C 0.9811(4) 0.79568(18) 0.8047(6) 0.0531(15) Uani 1 1 d . . .
C12 C 0.9668(5) 0.83295(16) 0.8427(7) 0.0593(16) Uani 1 1 d . . .
C13 C 0.8969(9) 0.6166(2) 1.0094(13) 0.062(3) Uiso 0.50 1 d PD A 1
H13A H 0.9451 0.6058 1.0919 0.074 Uiso 0.50 1 d PR A 1
H13B H 0.9258 0.6127 0.9358 0.074 Uiso 0.50 1 d PR A 1
C14 C 0.7861(14) 0.5986(8) 0.978(2) 0.184(13) Uiso 0.50 1 d PD A 1
H14A H 0.7585 0.6011 1.0537 0.221 Uiso 0.50 1 d PR A 1
H14B H 0.7956 0.5738 0.9657 0.221 Uiso 0.50 1 d PR A 1
C15 C 0.7027(9) 0.6140(6) 0.849(3) 0.300 Uiso 0.50 1 d PD A 1
H15A H 0.7380 0.6186 0.7822 0.360 Uiso 0.50 1 d PR A 1
H15B H 0.6761 0.6361 0.8701 0.360 Uiso 0.50 1 d PR A 1
C16 C 0.6090(7) 0.5883(4) 0.7817(16) 0.077(4) Uiso 0.50 1 d PD . 1
H16A H 0.6140 0.5683 0.8413 0.092 Uiso 0.50 1 d PR . 1
H16B H 0.6110 0.5799 0.6938 0.092 Uiso 0.50 1 d PR . 1
C17 C 0.5000 0.6084(5) 0.7500 0.228(12) Uiso 1 2 d SD . 1
H17A H 0.4585 0.6090 0.6527 0.273 Uiso 0.50 1 d PR . 1
H17B H 0.5145 0.6323 0.7824 0.273 Uiso 0.50 1 d PR . 1
C18 C 0.4265(11) 0.5877(4) 0.8122(18) 0.080(4) Uiso 0.50 1 d PD . 1
H18A H 0.3601 0.6000 0.7985 0.120 Uiso 0.50 1 d PR . 1
H18B H 0.4115 0.5639 0.7789 0.120 Uiso 0.50 1 d PR . 1
H18C H 0.4679 0.5874 0.9096 0.120 Uiso 0.50 1 d PR . 1
C13' C 0.850(2) 0.6195(3) 0.991(2) 0.141(9) Uiso 0.50 1 d PD A 2
H13C H 0.8490 0.6109 0.9018 0.169 Uiso 0.50 1 d PR A 2
H13D H 0.7773 0.6210 0.9909 0.169 Uiso 0.50 1 d PR A 2
C14' C 0.9014(19) 0.5961(5) 1.120(2) 0.124(7) Uiso 0.50 1 d PD . 2
H14C H 0.8834 0.6004 1.2020 0.149 Uiso 0.50 1 d PR . 2
H14D H 0.9760 0.6017 1.1400 0.149 Uiso 0.50 1 d PR . 2
C15' C 0.897(2) 0.5571(4) 1.076(3) 0.171(12) Uiso 0.50 1 d PD . 2
H15C H 0.8899 0.5542 0.9801 0.205 Uiso 0.50 1 d PR . 2
H15D H 0.8313 0.5491 1.0882 0.205 Uiso 0.50 1 d PR . 2
C16' C 0.997(3) 0.5376(7) 1.174(4) 0.300 Uiso 0.50 1 d PD . 2
H16C H 1.0142 0.5190 1.1209 0.360 Uiso 0.50 1 d PR . 2
H16D H 0.9792 0.5271 1.2492 0.360 Uiso 0.50 1 d PR . 2
C17' C 1.098(2) 0.5527(15) 1.151(6) 0.300 Uiso 0.50 1 d PD B 2
H17C H 1.1130 0.5641 1.0749 0.360 Uiso 0.50 1 d PR B 2
H17D H 1.1607 0.5396 1.2035 0.360 Uiso 0.50 1 d PR B 2
C18' C 1.178(7) 0.566(4) 1.290(10) 0.80(16) Uiso 0.50 1 d PD . 2
H18D H 1.2376 0.5815 1.3261 1.199 Uiso 0.50 1 d PR . 2
H18E H 1.1156 0.5789 1.2366 1.199 Uiso 0.50 1 d PR . 2
H18F H 1.1636 0.5542 1.3661 1.199 Uiso 0.50 1 d PR . 2
C19 C 1.0000 0.8929(3) 0.7500 0.117(5) Uiso 1 2 d SD . 1
H19A H 0.9331 0.9020 0.7535 0.140 Uiso 0.50 1 d PR . 1
H19B H 1.0119 0.9020 0.6684 0.140 Uiso 0.50 1 d PR . 1
C20 C 1.0881(12) 0.9066(7) 0.8842(17) 0.35(4) Uiso 0.50 1 d PD C 1
H20A H 1.1264 0.8856 0.9256 0.425 Uiso 0.50 1 d PR C 1
C21 C 1.032(3) 0.9282(11) 0.970(3) 0.300 Uiso 0.50 1 d PD C 1
H21A H 1.0853 0.9278 1.0610 0.360 Uiso 0.50 1 d PR C 1
H21B H 0.9704 0.9154 0.9725 0.360 Uiso 0.50 1 d PR C 1
C22 C 1.065(5) 0.9673(9) 0.974(6) 0.300 Uiso 0.50 1 d PD C 1
H22A H 1.0370 0.9783 1.0388 0.450 Uiso 0.50 1 d PR C 1
H22B H 1.1276 0.9801 0.9717 0.450 Uiso 0.50 1 d PR C 1
H22C H 1.0118 0.9677 0.8825 0.450 Uiso 0.50 1 d PR C 1
C23 C 1.1679(10) 0.9303(5) 0.845(3) 0.300 Uiso 0.50 1 d PD C 1
H23A H 1.1700 0.9527 0.8902 0.360 Uiso 0.50 1 d PR C 1
H23B H 1.1427 0.9343 0.7460 0.360 Uiso 0.50 1 d PR C 1
C24 C 1.2816(11) 0.9136(5) 0.8966(16) 0.077(5) Uiso 0.50 1 d PD C 1
H24A H 1.3346 0.9316 0.9348 0.092 Uiso 0.50 1 d PR C 1
H24B H 1.2948 0.9033 0.8179 0.092 Uiso 0.50 1 d PR C 1
C25 C 1.286(2) 0.8851(7) 1.006(2) 0.211(11) Uiso 0.50 1 d PD C 1
H25A H 1.3125 0.8634 0.9799 0.253 Uiso 0.50 1 d PR C 1
H25B H 1.2163 0.8808 1.0112 0.253 Uiso 0.50 1 d PR C 1
C26 C 1.370(2) 0.8946(7) 1.1470(18) 0.121(8) Uiso 0.50 1 d PD C 1
H26A H 1.3741 0.8767 1.2149 0.181 Uiso 0.50 1 d PR C 1
H26B H 1.4405 0.8987 1.1418 0.181 Uiso 0.50 1 d PR C 1
H26C H 1.3435 0.9162 1.1734 0.181 Uiso 0.50 1 d PR C 1
C27 C 1.270(2) 0.880(3) 1.012(4) 0.211(11) Uiso 0.25 1 d PD D 2
H27A H 1.2676 0.8557 0.9857 0.253 Uiso 0.25 1 d PR D 2
H27B H 1.2080 0.8848 1.0384 0.253 Uiso 0.25 1 d PR D 2
Cl1 Cl 1.2744(8) 0.9008(3) 0.8643(10) 0.092(3) Uiso 0.25 1 d PD D 2
Cl2 Cl 1.3923(9) 0.8806(3) 1.1437(9) 0.104(3) Uiso 0.25 1 d PD D 2

loop_
_atom_site_aniso_label
_atom_site_aniso_U_11
_atom_site_aniso_U_22
_atom_site_aniso_U_33
_atom_site_aniso_U_23
_atom_site_aniso_U_13
_atom_site_aniso_U_12
S1 0.0450(10) 0.0739(13) 0.0466(10) 0.0102(7) 0.0119(7) 0.0019(6)
O1 0.110(4) 0.071(3) 0.069(3) 0.003(2) 0.050(3) 0.009(3)
N1 0.073(4) 0.105(5) 0.073(4) 0.030(4) 0.026(3) 0.001(3)
C1 0.035(3) 0.089(5) 0.048(3) 0.018(3) 0.007(3) -0.001(3)
S2 0.0719(13) 0.0916(15) 0.0689(14) 0.0247(10) 0.0042(10) -0.0143(9)
N2 0.104(6) 0.106(6) 0.113(6) 0.021(5) 0.072(5) 0.015(4)
C2 0.042(3) 0.082(5) 0.050(4) 0.014(3) -0.005(3) -0.006(3)
S3 0.0771(16) 0.0657(15) 0.0365(12) 0.000 0.0050(11) 0.000
N3 0.093(6) 0.058(4) 0.073(5) 0.000 0.050(5) 0.000
C3 0.056(4) 0.072(4) 0.039(3) 0.004(3) 0.001(3) -0.012(3)
C4 0.051(3) 0.065(4) 0.037(3) 0.006(3) 0.000(2) -0.008(3)
C5 0.096(5) 0.069(4) 0.045(4) 0.006(3) -0.015(4) -0.035(4)
C6 0.106(6) 0.092(6) 0.068(5) 0.011(4) 0.009(4) -0.031(5)
C7 0.045(3) 0.105(5) 0.057(4) 0.027(4) 0.018(3) 0.015(3)
C8 0.054(4) 0.087(5) 0.068(4) 0.022(4) 0.020(3) 0.004(3)
C9 0.056(4) 0.105(6) 0.068(5) 0.030(4) 0.036(4) 0.015(4)
C10 0.047(3) 0.071(4) 0.036(3) 0.000(3) 0.002(2) -0.007(3)
C11 0.041(3) 0.079(4) 0.039(3) 0.004(3) 0.012(2) 0.000(3)
C12 0.067(4) 0.062(4) 0.053(4) 0.002(3) 0.026(3) 0.003(3)

loop_
_atom_type_symbol
_atom_type_description
_atom_type_scat_dispersion_real
_atom_type_scat_dispersion_imag
_atom_type_scat_source
C C 0.0033 0.0016 'International Tables Vol C Tables 4.2.6.8 and 6.1.1.4'
H H 0.0000 0.0000 'International Tables Vol C Tables 4.2.6.8 and 6.1.1.4'
N N 0.0061 0.0033 'International Tables Vol C Tables 4.2.6.8 and 6.1.1.4'
O O 0.0106 0.0060 'International Tables Vol C Tables 4.2.6.8 and 6.1.1.4'
S S 0.1246 0.1234 'International Tables Vol C Tables 4.2.6.8 and 6.1.1.4'
Cl Cl 0.1484 0.1585 'International Tables Vol C Tables 4.2.6.8 and 6.1.1.4'

loop_
_geom_angle_atom_site_label_1
_geom_angle_atom_site_label_2
_geom_angle_atom_site_label_3
_geom_angle
_geom_angle_site_symmetry_1
_geom_angle_site_symmetry_3
C1 S1 C4 92.4(3) . .
C7 C1 C2 128.7(7) . .
C7 C1 S1 120.5(6) . .
C2 C1 S1 110.8(5) . .
C2 S2 C6 91.6(4) . .
C3 C2 C1 113.9(6) . .
C3 C2 S2 112.8(5) . .
C1 C2 S2 133.1(6) . .
C10 S3 C10 93.9(4) 2_756 .
C12 N3 C12 111.7(7) 2_756 .
C12 N3 C19 124.1(3) 2_756 .
C12 N3 C19 124.1(3) . .
C2 C3 C4 112.7(6) . .
C2 C3 C5 113.2(5) . .
C4 C3 C5 134.1(6) . .
C10 C4 C3 127.5(6) . .
C10 C4 S1 122.4(5) . .
C3 C4 S1 110.1(4) . .
C6 C5 C3 107.6(7) . .
C5 C6 C13' 126.4(13) . .
C5 C6 C13 120.5(9) . .
C13' C6 C13 22.9(11) . .
C5 C6 S2 114.7(6) . .
C13' C6 S2 115.4(13) . .
C13 C6 S2 124.6(8) . .
C1 C7 C9 121.2(7) . .
C1 C7 C8 121.5(8) . .
C9 C7 C8 117.3(7) . .
N1 C8 C7 174.9(9) . .
N2 C9 C7 176.1(8) . .
C4 C10 C11 130.0(6) . .
C4 C10 S3 121.8(5) . .
C11 C10 S3 108.2(4) . .
C11 C11 C10 114.8(3) 2_756 .
C11 C11 C12 109.0(3) 2_756 .
C10 C11 C12 136.2(5) . .
O1 C12 N3 124.9(6) . .
O1 C12 C11 129.8(6) . .
N3 C12 C11 105.2(5) . .
C6 C13 C14 111.7(15) . .
C6 C13 H13A 109.4 . .
C14 C13 H13A 107.2 . .
C6 C13 H13B 109.3 . .
C14 C13 H13B 111.6 . .
H13A C13 H13B 107.5 . .
C6 C13 H13C 108.2 . .
C14 C13 H13C 61.0 . .
H13A C13 H13C 142.2 . .
H13B C13 H13C 55.3 . .
C6 C13 H13D 78.8 . .
C14 C13 H13D 32.9 . .
H13A C13 H13D 120.4 . .
H13B C13 H13D 125.6 . .
H13C C13 H13D 70.8 . .
C6 C13 H14D 106.4 . .
C14 C13 H14D 110.3 . .
H13A C13 H14D 3.5 . .
H13B C13 H14D 107.3 . .
H13C C13 H14D 144.9 . .
H13D C13 H14D 122.1 . .
C15 C14 C13 111.6(10) . .
C15 C14 H14A 107.3 . .
C13 C14 H14A 112.2 . .
C15 C14 H14B 110.4 . .
C13 C14 H14B 107.4 . .
H14A C14 H14B 107.8 . .
C15 C14 H13C 77.4 . .
C13 C14 H13C 43.0 . .
H14A C14 H13C 150.5 . .
H14B C14 H13C 97.1 . .
C15 C14 H13D 70.3 . .
C13 C14 H13D 72.8 . .
H14A C14 H13D 71.3 . .
H14B C14 H13D 179.1 . .
H13C C14 H13D 83.7 . .
C14 C15 C16 112.6(10) . .
C14 C15 H15A 107.4 . .
C16 C15 H15A 107.9 . .
C14 C15 H15B 110.6 . .
C16 C15 H15B 110.3 . .
H15A C15 H15B 107.8 . .
C14 C15 H13D 33.8 . .
C16 C15 H13D 136.2 . .
H15A C15 H13D 109.8 . .
H15B C15 H13D 78.3 . .
C18 C16 C15 122(2) 2_656 .
C18 C16 C17 71.5(8) 2_656 .
C15 C16 C17 109.5(9) . .
C18 C16 H16A 123.1 2_656 .
C15 C16 H16A 109.9 . .
C17 C16 H16A 112.2 . .
C18 C16 H16B 34.8 2_656 .
C15 C16 H16B 110.8 . .
C17 C16 H16B 106.3 . .
H16A C16 H16B 108.2 . .
C18 C17 C18 119.0(14) 2_656 .
C18 C17 C16 109.5(9) 2_656 2_656
C18 C17 C16 34.3(7) . 2_656
C18 C17 C16 34.3(7) 2_656 .
C18 C17 C16 109.5(9) . .
C16 C17 C16 121.9(13) 2_656 .
C18 C17 H17A 78.9 2_656 .
C18 C17 H17A 102.6 . .
C16 C17 H17A 68.3 2_656 .
C16 C17 H17A 113.1 . .
C18 C17 H17B 122.7 2_656 .
C18 C17 H17B 114.7 . .
C16 C17 H17B 126.3 2_656 .
C16 C17 H17B 108.8 . .
H17A C17 H17B 108.2 . .
C16 C18 C17 74.2(8) 2_656 .
C16 C18 H18A 73.3 2_656 .
C17 C18 H18A 111.4 . .
C16 C18 H18B 71.4 2_656 .
C17 C18 H18B 114.5 . .
H18A C18 H18B 109.5 . .
C16 C18 H18C 176.3 2_656 .
C17 C18 H18C 102.3 . .
H18A C18 H18C 109.5 . .
H18B C18 H18C 109.5 . .
C6 C13' C14' 105.4(14) . .
C6 C13' H13A 88.7 . .
C14' C13' H13A 31.3 . .
C6 C13' H13B 92.7 . .
C14' C13' H13B 93.9 . .
H13A C13' H13B 68.2 . .
C6 C13' H13C 118.4 . .
C14' C13' H13C 118.3 . .
H13A C13' H13C 106.7 . .
H13B C13' H13C 46.1 . .
C6 C13' H13D 102.1 . .
C14' C13' H13D 100.9 . .
H13A C13' H13D 131.1 . .
H13B C13' H13D 155.3 . .
H13C C13' H13D 109.1 . .
C15' C14' C13' 109.8(9) . .
C15' C14' C18' 66(4) . 2_757
C13' C14' C18' 125(2) . 2_757
C15' C14' H13A 107.2 . .
C13' C14' H13A 66.9 . .
C18' C14' H13A 167.1 2_757 .
C15' C14' H14C 114.5 . .
C13' C14' H14C 118.8 . .
C18' C14' H14C 50.7 2_757 .
H13A C14' H14C 130.2 . .
C15' C14' H14D 102.4 . .
C13' C14' H14D 100.8 . .
C18' C14' H14D 133.8 2_757 .
H13A C14' H14D 34.5 . .
H14C C14' H14D 108.1 . .
C14' C15' C16' 109.1(10) . .
C14' C15' C18' 68(5) . 2_757
C16' C15' C18' 99(2) . 2_757
C14' C15' H14B 76.4 . .
C16' C15' H14B 173.9 . .
C18' C15' H14B 85.9 2_757 .
C14' C15' H15C 112.8 . .
C16' C15' H15C 111.4 . .
C18' C15' H15C 146.6 2_757 .
H14B C15' H15C 63.1 . .
C14' C15' H15D 102.7 . .
C16' C15' H15D 112.1 . .
C18' C15' H15D 44.0 2_757 .
H14B C15' H15D 68.5 . .
H15C C15' H15D 108.4 . .
C16' C16' C17' 114(4) 2_757 .
C16' C16' C15' 114(3) 2_757 .
C17' C16' C15' 108.9(10) . .
C16' C16' H16C 129.0 2_757 .
C17' C16' H16C 78.5 . .
C15' C16' H16C 107.6 . .
C16' C16' H16D 29.7 2_757 .
C17' C16' H16D 136.8 . .
C15' C16' H16D 109.1 . .
H16C C16' H16D 108.4 . .
C18' C17' C16' 109.6(10) . .
C18' C17' H17C 109.8 . .
C16' C17' H17C 135.3 . .
C18' C17' H17D 56.8 . .
C16' C17' H17D 110.6 . .
H17C C17' H17D 108.3 . .
C18' C17' H18E 38.4 . .
C16' C17' H18E 98.3 . .
H17C C17' H18E 99.5 . .
H17D C17' H18E 95.2 . .
C17' C18' C15' 104(3) . 2_757
C17' C18' C14' 108(7) . 2_757
C15' C18' C14' 46(3) 2_757 2_757
C17' C18' H17D 38.4 . .
C15' C18' H17D 109.7 2_757 .
C14' C18' H17D 139.8 2_757 .
C17' C18' H18D 140.5 . .
C15' C18' H18D 112.3 2_757 .
C14' C18' H18D 87.5 2_757 .
H17D C18' H18D 131.9 . .
C17' C18' H18E 56.6 . .
C15' C18' H18E 87.1 2_757 .
C14' C18' H18E 58.5 2_757 .
H17D C18' H18E 95.0 . .
H18D C18' H18E 109.5 . .
C17' C18' H18F 110.0 . .
C15' C18' H18F 23.5 2_757 .
C14' C18' H18F 67.2 2_757 .
H17D C18' H18F 99.7 . .
H18D C18' H18F 109.5 . .
H18E C18' H18F 109.5 . .
N3 C19 C20 109.3(10) . 2_756
N3 C19 C20 109.3(10) . .
C20 C19 C20 141(2) 2_756 .
N3 C19 H19A 110.9 . .
C20 C19 H19A 59.2 2_756 .
C20 C19 H19A 106.0 . .
N3 C19 H19B 110.9 . .
C20 C19 H19B 53.9 2_756 .
C20 C19 H19B 110.6 . .
H19A C19 H19B 108.9 . .
C23 C20 C21 109.6(10) . .
C23 C20 C19 109.8(10) . .
C21 C20 C19 108.2(9) . .
C23 C20 H20A 106.9 . .
C21 C20 H20A 118.0 . .
C19 C20 H20A 104.0 . .
C22 C21 C20 109.9(10) . .
C22 C21 H21A 83.3 . .
C20 C21 H21A 102.1 . .
C22 C21 H21B 135.9 . .
C20 C21 H21B 108.9 . .
H21A C21 H21B 108.2 . .
C21 C22 H22A 105.1 . .
C21 C22 H22B 135.9 . .
H22A C22 H22B 109.5 . .
C21 C22 H22C 82.9 . .
H22A C22 H22C 109.5 . .
H22B C22 H22C 109.5 . .
C20 C23 C24 110.1(9) . .
C20 C23 H23A 107.4 . .
C24 C23 H23A 109.0 . .
C20 C23 H23B 109.8 . .
C24 C23 H23B 112.2 . .
H23A C23 H23B 108.2 . .
C25 C24 C23 109.5(9) . .
C25 C24 H24A 110.8 . .
C23 C24 H24A 110.0 . .
C25 C24 H24B 110.3 . .
C23 C24 H24B 107.9 . .
H24A C24 H24B 108.4 . .
C26 C25 C24 110.9(10) . .
C26 C25 H25A 104.3 . .
C24 C25 H25A 109.2 . .
C26 C25 H25B 113.3 . .
C24 C25 H25B 110.7 . .
H25A C25 H25B 108.2 . .
C26 C25 H27A 116.3 . .
C24 C25 H27A 126.6 . .
H25A C25 H27A 36.5 . .
H25B C25 H27A 71.9 . .
C26 C25 H27B 99.5 . .
C24 C25 H27B 112.3 . .
H25A C25 H27B 119.7 . .
H25B C25 H27B 15.2 . .
H27A C25 H27B 83.4 . .
C25 C26 H26A 110.9 . .
C25 C26 H26B 113.2 . .
H26A C26 H26B 109.5 . .
C25 C26 H26C 104.2 . .
H26A C26 H26C 109.5 . .
H26B C26 H26C 109.5 . .
Cl1 C27 Cl2 112.4(9) . .
Cl1 C27 H25A 78.8 . .
Cl2 C27 H25A 77.0 . .
Cl1 C27 H25B 107.4 . .
Cl2 C27 H25B 133.4 . .
H25A C27 H25B 135.1 . .
Cl1 C27 H27A 101.5 . .
Cl2 C27 H27A 99.5 . .
H25A C27 H27A 41.3 . .
H25B C27 H27A 95.2 . .
Cl1 C27 H27B 116.2 . .
Cl2 C27 H27B 116.6 . .
H25A C27 H27B 149.1 . .
H25B C27 H27B 18.3 . .
H27A C27 H27B 107.8 . .
C27 Cl1 H24A 96.0 . .
C27 Cl1 H24B 151.9 . .
H24A Cl1 H24B 87.3 . .
C27 Cl1 H25A 31.9 . .
H24A Cl1 H25A 108.5 . .
H24B Cl1 H25A 121.0 . .
C27 Cl2 H25A 32.2 . .
C27 Cl2 H26A 101.7 . .
H25A Cl2 H26A 119.3 . .
C27 Cl2 H26B 117.3 . .
H25A Cl2 H26B 116.2 . .
H26A Cl2 H26B 122.2 . .
C27 Cl2 H26C 79.6 . .
H25A Cl2 H26C 110.1 . .
H26A Cl2 H26C 74.5 . .
H26B Cl2 H26C 72.8 . .

loop_
_geom_bond_atom_site_label_1
_geom_bond_atom_site_label_2
_geom_bond_distance
_geom_bond_site_symmetry_2
S1 C1 1.745(6) .
S1 C4 1.767(7) .
O1 C12 1.210(7) .
N1 C8 1.182(9) .
C1 C7 1.375(9) .
C1 C2 1.417(10) .
S2 C2 1.708(7) .
S2 C6 1.756(10) .
N2 C9 1.135(11) .
C2 C3 1.407(10) .
S3 C10 1.750(6) 2_756
S3 C10 1.750(6) .
N3 C12 1.411(8) 2_756
N3 C12 1.411(8) .
N3 C19 1.476(9) .
C3 C4 1.435(9) .
C3 C5 1.501(11) .
C4 C10 1.402(8) .
C5 C6 1.406(11) .
C6 C13' 1.494(10) .
C6 C13 1.516(9) .
C7 C9 1.416(14) .
C7 C8 1.433(10) .
C10 C11 1.419(9) .
C11 C11 1.366(12) 2_756
C11 C12 1.490(9) .
C13 C14 1.549(10) .
C13 H13A 0.9601 .
C13 H13B 0.9600 .
C13 H13C 1.0889 .
C13 H13D 1.5370 .
C13 H14D 1.4999 .
C14 C15 1.524(10) .
C14 H14A 0.9600 .
C14 H14B 0.9603 .
C14 H13C 1.3971 .
C14 H13D 0.8729 .
C15 C16 1.541(10) .
C15 H15A 0.9600 .
C15 H15B 0.9600 .
C15 H13D 1.4781 .
C16 C18 0.914(18) 2_656
C16 C17 1.562(9) .
C16 H16A 0.9601 .
C16 H16B 0.9600 .
C17 C18 1.540(9) 2_656
C17 C18 1.540(9) .
C17 C16 1.562(9) 2_656
C17 H17A 0.9600 .
C17 H17B 0.9598 .
C18 C16 0.914(18) 2_656
C18 H18A 0.9600 .
C18 H18B 0.9601 .
C18 H18C 0.9600 .
C13' C14' 1.540(10) .
C13' H13A 1.4313 .
C13' H13B 1.3283 .
C13' H13C 0.9600 .
C13' H13D 0.9600 .
C14' C15' 1.536(10) .
C14' C18' 1.98(15) 2_757
C14' H13A 0.8086 .
C14' H14C 0.9601 .
C14' H14D 0.9601 .
C15' C16' 1.552(10) .
C15' C18' 1.96(11) 2_757
C15' H14B 1.5603 .
C15' H15C 0.9601 .
C15' H15D 0.9598 .
C16' C16' 1.53(7) 2_757
C16' C17' 1.546(10) .
C16' H16C 0.9600 .
C16' H16D 0.9599 .
C17' C18' 1.541(10) .
C17' H17C 0.9601 .
C17' H17D 0.9601 .
C17' H18E 1.2914 .
C18' C15' 1.96(10) 2_757
C18' C14' 1.98(15) 2_757
C18' H17D 1.2948 .
C18' H18D 0.9600 .
C18' H18E 0.9601 .
C18' H18F 0.9601 .
C19 C20 1.558(10) 2_756
C19 C20 1.558(10) .
C19 H19A 0.9601 .
C19 H19B 0.9601 .
C20 C23 1.538(10) .
C20 C21 1.547(10) .
C20 H20A 0.9598 .
C21 C22 1.540(10) .
C21 H21A 0.9600 .
C21 H21B 0.9598 .
C22 H22A 0.9600 .
C22 H22B 0.9599 .
C22 H22C 0.9599 .
C23 C24 1.550(10) .
C23 H23A 0.9599 .
C23 H23B 0.9600 .
C24 C25 1.538(10) .
C24 H24A 0.9600 .
C24 H24B 0.9601 .
C25 C26 1.534(10) .
C25 H25A 0.9599 .
C25 H25B 0.9599 .
C25 H27A 1.1438 .
C25 H27B 1.1881 .
C26 H26A 0.9600 .
C26 H26B 0.9600 .
C26 H26C 0.9602 .
C27 Cl1 1.718(10) .
C27 Cl2 1.719(10) .
C27 H25A 0.9710 .
C27 H25B 0.7077 .
C27 H27A 0.9600 .
C27 H27B 0.9600 .
Cl1 H24A 1.4560 .
Cl1 H24B 0.6257 .
Cl1 H25A 1.8012 .
Cl2 H25A 1.7733 .
Cl2 H26A 0.8518 .
Cl2 H26B 0.9381 .
Cl2 H26C 1.5628 .

loop_
_geom_torsion_atom_site_label_1
_geom_torsion_atom_site_label_2
_geom_torsion_atom_site_label_3
_geom_torsion_atom_site_label_4
_geom_torsion
_geom_torsion_site_symmetry_1
_geom_torsion_site_symmetry_4
C4 S1 C1 C7 -178.7(6) . .
C4 S1 C1 C2 0.9(4) . .
C7 C1 C2 C3 177.9(6) . .
S1 C1 C2 C3 -1.8(7) . .
C7 C1 C2 S2 2.4(11) . .
S1 C1 C2 S2 -177.2(4) . .
C6 S2 C2 C3 1.2(6) . .
C6 S2 C2 C1 176.7(7) . .
C1 C2 C3 C4 1.9(8) . .
S2 C2 C3 C4 178.3(4) . .
C1 C2 C3 C5 -179.6(5) . .
S2 C2 C3 C5 -3.2(8) . .
C2 C3 C4 C10 178.2(6) . .
C5 C3 C4 C10 0.1(12) . .
C2 C3 C4 S1 -1.1(7) . .
C5 C3 C4 S1 -179.2(6) . .
C1 S1 C4 C10 -179.3(5) . .
C1 S1 C4 C3 0.1(4) . .
C2 C3 C5 C6 4.0(9) . .
C4 C3 C5 C6 -177.9(7) . .
C3 C5 C6 C13' 154.7(16) . .
C3 C5 C6 C13 -178.7(8) . .
C3 C5 C6 S2 -3.1(8) . .
C2 S2 C6 C5 1.3(7) . .
C2 S2 C6 C13' -159.0(12) . .
C2 S2 C6 C13 176.7(8) . .
C2 C1 C7 C9 178.7(6) . .
S1 C1 C7 C9 -1.7(9) . .
C2 C1 C7 C8 -1.1(11) . .
S1 C1 C7 C8 178.4(5) . .
C1 C7 C8 N1 2(9) . .
C9 C7 C8 N1 -178(100) . .
C1 C7 C9 N2 -8(14) . .
C8 C7 C9 N2 171(13) . .
C3 C4 C10 C11 177.6(5) . .
S1 C4 C10 C11 -3.2(9) . .
C3 C4 C10 S3 -1.1(9) . .
S1 C4 C10 S3 178.2(3) . .
C10 S3 C10 C4 179.3(6) 2_756 .
C10 S3 C10 C11 0.4(3) 2_756 .
C4 C10 C11 C11 -179.9(7) . 2_756
S3 C10 C11 C11 -1.1(8) . 2_756
C4 C10 C11 C12 0.4(12) . .
S3 C10 C11 C12 179.2(6) . .
C12 N3 C12 O1 -176.7(8) 2_756 .
C19 N3 C12 O1 3.3(9) . .
C12 N3 C12 C11 0.3(3) 2_756 .
C19 N3 C12 C11 -179.7(3) . .
C11 C11 C12 O1 176.0(7) 2_756 .
C10 C11 C12 O1 -4.3(13) . .
C11 C11 C12 N3 -0.8(8) 2_756 .
C10 C11 C12 N3 178.8(6) . .
C5 C6 C13 C14 -124.0(12) . .
C13' C6 C13 C14 -12(3) . .
S2 C6 C13 C14 60.8(13) . .
C6 C13 C14 C15 60(3) . .
C13 C14 C15 C16 157(2) . .
C14 C15 C16 C18 -148(3) . 2_656
C14 C15 C16 C17 132(2) . .
C15 C16 C17 C18 119(2) . 2_656
C18 C16 C17 C18 113.2(18) 2_656 .
C15 C16 C17 C18 -128.2(17) . .
C18 C16 C17 C16 77.5(14) 2_656 2_656
C15 C16 C17 C16 -163.8(16) . 2_656
C18 C17 C18 C16 -82.2(14) 2_656 2_656
C16 C17 C18 C16 -118.5(16) . 2_656
C5 C6 C13' C14' 138.4(15) . .
C13 C6 C13' C14' 56(2) . .
S2 C6 C13' C14' -64(2) . .
C6 C13' C14' C15' -161(2) . .
C6 C13' C14' C18' 125(5) . 2_757
C13' C14' C15' C16' 147(2) . .
C18' C14' C15' C16' -92(3) 2_757 .
C13' C14' C15' C18' -121(3) . 2_757
C14' C15' C16' C16' 62(3) . 2_757
C18' C15' C16' C16' -7(5) 2_757 2_757
C14' C15' C16' C17' -66(4) . .
C18' C15' C16' C17' -135(6) 2_757 .
C16' C16' C17' C18' -3(9) 2_757 .
C15' C16' C17' C18' 124(8) . .
C16' C17' C18' C15' -2(11) . 2_757
C16' C17' C18' C14' -49(10) . 2_757
C12 N3 C19 C20 69.0(8) 2_756 2_756
C12 N3 C19 C20 -111.0(8) . 2_756
C12 N3 C19 C20 -111.0(8) 2_756 .
C12 N3 C19 C20 69.0(8) . .
N3 C19 C20 C23 122.1(13) . .
C20 C19 C20 C23 -57.9(13) 2_756 .
N3 C19 C20 C21 -118.3(13) . .
C20 C19 C20 C21 61.7(13) 2_756 .
C23 C20 C21 C22 6(4) . .
C19 C20 C21 C22 -114(3) . .
C21 C20 C23 C24 124(2) . .
C19 C20 C23 C24 -117.1(19) . .
C20 C23 C24 C25 -17(2) . .
C23 C24 C25 C26 -118(3) . .
